data_4108428
loop_
_publ_author_name
'Jin-Yong Lu'
'John A. Keith'
'Wei-Zheng Shen'
'Markus Sch\"urmann'
'Hans Preut'
'Timo Jacob'
'Hans-Dieter Arndt'

_publ_contact_author_address
;       Fachbereich Chemie
    Universit\"at Dortmund
    Otto-Hahn-Str. 6
    44221 Dortmund
    Germany
;
_publ_contact_author_email markus.schuermann@tu-dortmund
_publ_contact_author_name 'Dr. Markus Sch\"urmann'
_publ_contact_author_phone 49-231-755-3841
_publ_section_title
;
 Regioselective De Novo Synthesis of Cyanohydroxypyridines with a
 Concerted Cycloaddition Mechanism
;
_journal_name_full 'Journal of the American Chemical Society'
_journal_page_first 13219
_journal_page_last 13221
_journal_paper_doi 10.1021/ja804078v
_journal_volume 130
_journal_year 2008
_chemical_formula_moiety 'C16 H11 F3 N2 O3'
_chemical_formula_sum 'C16 H11 F3 N2 O3'
_chemical_formula_weight 336.27
_chemical_name_systematic
; 
 ? 
;
_space_group_IT_number 14
_symmetry_cell_setting monoclinic
_symmetry_space_group_name_Hall '-P 2yn'
_symmetry_space_group_name_H-M 'P 1 21/n 1'
_atom_sites_solution_hydrogens geom
_atom_sites_solution_primary direct
_atom_sites_solution_secondary difmap
_audit_creation_method SHELXL-97
_cell_angle_alpha 90.00
_cell_angle_beta 96.257(6)
_cell_angle_gamma 90.00
_cell_formula_units_Z 8
_cell_length_a 14.1687(16)
_cell_length_b 6.9866(9)
_cell_length_c 31.257(3)
_cell_measurement_reflns_used 40932
_cell_measurement_temperature 173(1)
_cell_measurement_theta_max 25.37
_cell_measurement_theta_min 2.56
_cell_volume 3075.7(6)
_computing_cell_refinement
; 
DENZO & SCALEPACK (Otwinowski & Minor, 1997)
;
_computing_data_collection 'COLLECT (Nonius, 1998)'
_computing_data_reduction
; 
DENZO & SCALEPACK (Otwinowski & Minor, 1997)
;
_computing_molecular_graphics 'SHELXTL-Plus (Sheldrick, 1991)'
_computing_publication_material
;
SHELXL-97, PLATON (Spek, 2003)
;
_computing_structure_refinement 'SHELXL-97 (Sheldrick, 1997)'
_computing_structure_solution 'SHELXS-97 (Sheldrick, 1990)'
_diffrn_ambient_temperature 173(1)
_diffrn_detector_area_resol_mean '19 vertical, 18 horizontal'
_diffrn_measured_fraction_theta_full 0.998
_diffrn_measured_fraction_theta_max 0.998
_diffrn_measurement_device_type 'Nonius KappaCCD'
_diffrn_measurement_method
;
682 frames via \w-rotation (\D\w=1\%) and two times 115 s per frame
(seven sets at different \k-angles)
;
_diffrn_radiation_monochromator graphite
_diffrn_radiation_source 'fine-focus sealed tube'
_diffrn_radiation_type MoK\a
_diffrn_radiation_wavelength 0.71073
_diffrn_reflns_av_R_equivalents 0.051
_diffrn_reflns_av_sigmaI/netI 0.3584
_diffrn_reflns_limit_h_max 17
_diffrn_reflns_limit_h_min -17
_diffrn_reflns_limit_k_max 8
_diffrn_reflns_limit_k_min -8
_diffrn_reflns_limit_l_max 37
_diffrn_reflns_limit_l_min -37
_diffrn_reflns_number 40932
_diffrn_reflns_theta_full 25.37
_diffrn_reflns_theta_max 25.37
_diffrn_reflns_theta_min 2.56
_diffrn_standards_decay_% 0
_diffrn_standards_number 0
_exptl_absorpt_coefficient_mu 0.125
_exptl_absorpt_correction_type none
_exptl_crystal_colour colourless
_exptl_crystal_density_diffrn 1.452
_exptl_crystal_description needle
_exptl_crystal_F_000 1376
_exptl_crystal_size_max 0.5
_exptl_crystal_size_mid 0.3
_exptl_crystal_size_min 0.2
_refine_diff_density_max 0.357
_refine_diff_density_min -0.335
_refine_diff_density_rms 0.039
_refine_ls_extinction_method none
_refine_ls_goodness_of_fit_ref 0.915
_refine_ls_hydrogen_treatment constr
_refine_ls_matrix_type full
_refine_ls_number_parameters 465
_refine_ls_number_reflns 5622
_refine_ls_number_restraints 0
_refine_ls_restrained_S_all 0.915
_refine_ls_R_factor_all 0.1941
_refine_ls_R_factor_gt 0.0406
_refine_ls_shift/su_max 0.001
_refine_ls_shift/su_mean 0.000
_refine_ls_structure_factor_coef Fsqd
_refine_ls_weighting_details
; calc 
 [1.0exp(4.90(sin\q/\l)^2^)]/[\s^2^(Fo^2^)] 
;
_refine_ls_weighting_scheme calc
_refine_ls_wR_factor_gt 0.0658
_refine_ls_wR_factor_ref 0.0831
_reflns_number_gt 1491
_reflns_number_total 5622
_reflns_threshold_expression >2\s(I)
_cod_data_source_file ja804078v_si_001.cif
_cod_data_source_block I
_cod_original_sg_symbol_H-M 'P 21/n'
_cod_database_code 4108428

loop_
_symmetry_equiv_pos_as_xyz
'x, y, z'
'-x+1/2, y+1/2, -z+1/2'
'-x, -y, -z'
'x-1/2, -y-1/2, z-1/2'

loop_
_atom_site_label
_atom_site_type_symbol
_atom_site_fract_x
_atom_site_fract_y
_atom_site_fract_z
_atom_site_U_iso_or_equiv
_atom_site_adp_type
_atom_site_occupancy
_atom_site_symmetry_multiplicity
_atom_site_calc_flag
_atom_site_refinement_flags
_atom_site_disorder_assembly
_atom_site_disorder_group
F1 F -0.162(3) -0.712(4) 0.2048(5) 0.143(15) Uani 0.38(3) 1 d P A 1
F2 F -0.0870(14) -0.713(4) 0.2640(9) 0.109(12) Uani 0.38(3) 1 d P A 1
F3 F -0.196(2) -0.533(3) 0.2536(16) 0.206(17) Uani 0.38(3) 1 d P A 1
F1A F -0.0932(11) -0.7858(11) 0.2236(7) 0.115(7) Uani 0.62(3) 1 d P A 2
F2A F -0.1317(11) -0.625(2) 0.2750(3) 0.092(6) Uani 0.62(3) 1 d P A 2
F3A F -0.2129(9) -0.602(3) 0.2164(6) 0.134(10) Uani 0.62(3) 1 d P A 2
O1 O 0.10808(17) 0.4390(3) 0.12740(9) 0.0438(7) Uani 1 1 d . . .
H1 H 0.1512 0.5106 0.1201 0.066 Uiso 1 1 calc R . .
O2 O 0.28731(18) 0.5467(3) 0.12523(8) 0.0442(8) Uani 1 1 d . . .
O3 O 0.40251(19) 0.3609(3) 0.15923(8) 0.0424(7) Uani 1 1 d . . .
N1 N 0.2808(2) 0.0942(4) 0.17688(9) 0.0346(8) Uani 1 1 d . . .
N2 N 0.3059(2) -0.3342(4) 0.22361(11) 0.0500(10) Uani 1 1 d . . .
C1 C 0.0557(3) -0.1676(5) 0.19513(13) 0.0368(10) Uani 1 1 d . . .
C2 C -0.0234(3) -0.2274(5) 0.16825(13) 0.0436(11) Uani 1 1 d . . .
H2A H -0.0371 -0.1701 0.1407 0.052 Uiso 1 1 calc R . .
C3 C -0.0825(3) -0.3690(5) 0.18097(13) 0.0459(11) Uani 1 1 d . . .
H3A H -0.1364 -0.4084 0.1623 0.055 Uiso 1 1 calc R . .
C4 C -0.0625(3) -0.4535(5) 0.22117(13) 0.0428(11) Uani 1 1 d . A .
C5 C 0.0157(3) -0.3972(5) 0.24860(12) 0.0460(12) Uani 1 1 d . . .
H5A H 0.0295 -0.4558 0.2760 0.055 Uiso 1 1 calc R . .
C6 C 0.0738(3) -0.2536(5) 0.23547(13) 0.0418(11) Uani 1 1 d . . .
H6A H 0.1271 -0.2130 0.2544 0.050 Uiso 1 1 calc R . .
C7 C 0.1208(3) -0.0198(5) 0.18138(11) 0.0336(10) Uani 1 1 d . . .
C8 C 0.2199(3) -0.0362(5) 0.18793(11) 0.0342(10) Uani 1 1 d . . .
C9 C 0.2449(3) 0.2543(5) 0.15747(12) 0.0324(10) Uani 1 1 d . . .
C10 C 0.1475(3) 0.2830(5) 0.14811(12) 0.0378(11) Uani 1 1 d . . .
C11 C 0.0846(3) 0.1453(5) 0.16071(11) 0.0372(11) Uani 1 1 d . . .
H11A H 0.0180 0.1640 0.1552 0.045 Uiso 1 1 calc R . .
C12 C 0.3129(3) 0.4021(6) 0.14542(12) 0.0394(11) Uani 1 1 d . . .
C13 C 0.4716(3) 0.5069(5) 0.15061(13) 0.0510(12) Uani 1 1 d . . .
H13A H 0.4568 0.6291 0.1644 0.061 Uiso 1 1 calc R . .
H13B H 0.4697 0.5286 0.1192 0.061 Uiso 1 1 calc R . .
C14 C 0.5683(3) 0.4374(5) 0.16852(14) 0.0715(15) Uani 1 1 d . . .
H14A H 0.6156 0.5363 0.1646 0.107 Uiso 1 1 calc R . .
H14B H 0.5839 0.3206 0.1534 0.107 Uiso 1 1 calc R . .
H14C H 0.5684 0.4098 0.1993 0.107 Uiso 1 1 calc R . .
C15 C 0.2669(3) -0.2046(5) 0.20825(13) 0.0394(11) Uani 1 1 d . . .
C16 C -0.1268(5) -0.6114(9) 0.2337(3) 0.0639(15) Uani 1 1 d . . .
F1' F 0.75429(19) -0.1633(5) 0.12185(13) 0.177(2) Uani 1 1 d . . .
F2' F 0.7804(2) 0.1284(5) 0.11217(11) 0.1251(14) Uani 1 1 d . . .
F3' F 0.77268(19) -0.0608(4) 0.06123(11) 0.1102(11) Uani 1 1 d . . .
O1' O 0.12421(17) -0.1957(3) 0.07739(9) 0.0428(7) Uani 1 1 d . . .
H1' H 0.0664 -0.1753 0.0697 0.064 Uiso 1 1 calc R . .
O2' O -0.02124(18) 0.0185(3) 0.05474(8) 0.0484(8) Uani 1 1 d . . .
O3' O 0.00080(18) 0.3093(3) 0.02563(8) 0.0413(7) Uani 1 1 d . . .
N1' N 0.1882(2) 0.2708(4) 0.03680(9) 0.0344(8) Uani 1 1 d . . .
N2' N 0.3718(2) 0.5607(4) 0.02333(11) 0.0521(10) Uani 1 1 d . . .
C1' C 0.4347(3) 0.0742(5) 0.07029(12) 0.0351(10) Uani 1 1 d . . .
C2' C 0.4719(3) -0.0186(5) 0.10788(12) 0.0399(11) Uani 1 1 d . . .
H2'A H 0.4301 -0.0629 0.1275 0.048 Uiso 1 1 calc R . .
C3' C 0.5678(3) -0.0469(5) 0.11695(13) 0.0452(11) Uani 1 1 d . . .
H3'A H 0.5922 -0.1094 0.1428 0.054 Uiso 1 1 calc R . .
C4' C 0.6285(3) 0.0156(5) 0.08840(15) 0.0460(12) Uani 1 1 d . . .
C5' C 0.5942(3) 0.1137(5) 0.05151(14) 0.0483(12) Uani 1 1 d . . .
H5'A H 0.6366 0.1604 0.0324 0.058 Uiso 1 1 calc R . .
C6' C 0.4974(3) 0.1431(5) 0.04270(13) 0.0419(11) Uani 1 1 d . . .
H6'A H 0.4735 0.2112 0.0175 0.050 Uiso 1 1 calc R . .
C7' C 0.3310(3) 0.0889(5) 0.06110(11) 0.0327(10) Uani 1 1 d . . .
C8' C 0.2826(3) 0.2528(5) 0.04344(12) 0.0346(10) Uani 1 1 d . . .
C9' C 0.1353(3) 0.1229(5) 0.04793(12) 0.0340(10) Uani 1 1 d . . .
C10' C 0.1764(3) -0.0461(5) 0.06539(12) 0.0347(10) Uani 1 1 d . . .
C11' C 0.2741(3) -0.0619(5) 0.07140(11) 0.0328(10) Uani 1 1 d . . .
H11' H 0.3025 -0.1770 0.0827 0.039 Uiso 1 1 calc R . .
C12' C 0.0299(3) 0.1440(6) 0.04315(13) 0.0401(11) Uani 1 1 d . . .
C13' C -0.1010(3) 0.3506(5) 0.02334(12) 0.0447(12) Uani 1 1 d . . .
H13C H -0.1370 0.2300 0.0252 0.054 Uiso 1 1 calc R . .
H13D H -0.1227 0.4133 -0.0044 0.054 Uiso 1 1 calc R . .
C14' C -0.1185(3) 0.4809(5) 0.06020(12) 0.0614(13) Uani 1 1 d . . .
H14D H -0.1862 0.5122 0.0585 0.092 Uiso 1 1 calc R . .
H14E H -0.0817 0.5989 0.0585 0.092 Uiso 1 1 calc R . .
H14F H -0.0989 0.4163 0.0876 0.092 Uiso 1 1 calc R . .
C15' C 0.3343(3) 0.4246(5) 0.03215(12) 0.0391(11) Uani 1 1 d . . .
C16' C 0.7333(4) -0.0224(9) 0.09748(19) 0.0784(17) Uani 1 1 d . . .

loop_
_atom_site_aniso_label
_atom_site_aniso_U_11
_atom_site_aniso_U_22
_atom_site_aniso_U_33
_atom_site_aniso_U_23
_atom_site_aniso_U_13
_atom_site_aniso_U_12
F1 0.23(3) 0.11(2) 0.069(9) 0.022(11) -0.042(16) -0.13(2)
F2 0.079(12) 0.113(18) 0.13(3) 0.073(18) 0.001(11) -0.037(10)
F3 0.12(2) 0.097(12) 0.42(5) 0.05(2) 0.16(3) -0.011(12)
F1A 0.157(11) 0.046(4) 0.163(16) -0.002(6) 0.110(10) -0.016(5)
F2A 0.110(13) 0.117(10) 0.050(6) -0.001(5) 0.022(7) -0.059(8)
F3A 0.058(7) 0.139(16) 0.192(18) 0.099(13) -0.044(8) -0.049(7)
O1 0.0481(19) 0.0333(17) 0.0498(19) 0.0073(14) 0.0042(16) 0.0069(14)
O2 0.055(2) 0.0327(16) 0.0444(19) 0.0113(14) 0.0009(16) 0.0011(15)
O3 0.0378(19) 0.0384(17) 0.0504(19) 0.0052(14) 0.0023(15) -0.0055(15)
N1 0.038(2) 0.0305(19) 0.034(2) 0.0005(16) 0.0003(17) 0.0000(18)
N2 0.061(3) 0.037(2) 0.053(3) 0.0083(19) 0.012(2) 0.0103(19)
C1 0.038(3) 0.033(2) 0.039(3) 0.000(2) 0.004(2) 0.005(2)
C2 0.048(3) 0.040(3) 0.042(3) 0.006(2) -0.002(3) 0.003(2)
C3 0.038(3) 0.053(3) 0.044(3) 0.000(2) -0.004(2) -0.004(2)
C4 0.046(3) 0.035(3) 0.048(3) 0.008(2) 0.003(3) -0.006(2)
C5 0.052(3) 0.046(3) 0.039(3) 0.010(2) -0.003(2) -0.002(2)
C6 0.044(3) 0.038(3) 0.042(3) 0.002(2) -0.004(2) -0.005(2)
C7 0.041(3) 0.031(2) 0.029(3) -0.0027(19) 0.000(2) 0.005(2)
C8 0.043(3) 0.027(2) 0.031(3) 0.0032(19) -0.002(2) 0.000(2)
C9 0.035(3) 0.030(2) 0.032(3) -0.002(2) 0.005(2) 0.002(2)
C10 0.051(3) 0.031(3) 0.031(3) -0.002(2) 0.000(2) 0.008(2)
C11 0.037(3) 0.034(2) 0.040(3) 0.003(2) 0.001(2) 0.006(2)
C12 0.045(3) 0.038(3) 0.035(3) -0.009(2) 0.005(2) -0.005(2)
C13 0.046(3) 0.043(3) 0.065(3) 0.005(2) 0.009(3) -0.010(2)
C14 0.050(3) 0.047(3) 0.118(5) -0.004(3) 0.007(3) -0.007(2)
C15 0.048(3) 0.035(3) 0.036(3) -0.004(2) 0.010(2) -0.005(2)
C16 0.063(5) 0.065(4) 0.064(5) 0.014(4) 0.006(4) -0.007(4)
F1' 0.046(2) 0.223(4) 0.262(5) 0.191(4) 0.020(2) 0.039(2)
F2' 0.046(2) 0.127(3) 0.194(4) -0.052(3) -0.024(2) -0.0036(19)
F3' 0.057(2) 0.123(3) 0.153(3) 0.001(2) 0.021(2) 0.0196(18)
O1' 0.0377(18) 0.0363(16) 0.054(2) 0.0035(14) 0.0048(17) -0.0027(14)
O2' 0.0369(19) 0.0410(17) 0.068(2) 0.0116(15) 0.0071(16) -0.0006(15)
O3' 0.0332(18) 0.0384(18) 0.052(2) 0.0038(14) 0.0012(15) 0.0055(14)
N1' 0.034(2) 0.031(2) 0.038(2) 0.0027(16) 0.0024(18) 0.0033(17)
N2' 0.052(3) 0.037(2) 0.069(3) 0.010(2) 0.016(2) 0.0009(19)
C1' 0.039(3) 0.026(2) 0.040(3) 0.003(2) 0.004(2) 0.002(2)
C2' 0.040(3) 0.036(3) 0.045(3) 0.005(2) 0.009(2) -0.003(2)
C3' 0.043(3) 0.039(3) 0.053(3) 0.014(2) 0.003(3) 0.001(2)
C4' 0.031(3) 0.038(3) 0.069(3) 0.009(2) 0.004(3) 0.004(2)
C5' 0.040(3) 0.047(3) 0.059(3) 0.017(2) 0.012(2) 0.004(2)
C6' 0.044(3) 0.034(2) 0.048(3) 0.009(2) 0.004(2) 0.005(2)
C7' 0.037(3) 0.028(2) 0.033(3) 0.0014(19) 0.005(2) 0.005(2)
C8' 0.042(3) 0.030(2) 0.032(3) -0.0023(19) 0.004(2) -0.002(2)
C9' 0.040(3) 0.029(2) 0.033(3) -0.001(2) 0.001(2) 0.003(2)
C10' 0.038(3) 0.027(2) 0.040(3) -0.001(2) 0.005(2) 0.000(2)
C11' 0.041(3) 0.025(2) 0.032(3) 0.0035(19) 0.002(2) 0.005(2)
C12' 0.040(3) 0.044(3) 0.036(3) -0.001(2) -0.001(2) 0.008(2)
C13' 0.033(3) 0.043(3) 0.056(3) 0.006(2) -0.004(2) 0.001(2)
C14' 0.048(3) 0.071(3) 0.066(3) -0.010(3) 0.010(3) 0.014(3)
C15' 0.037(3) 0.037(3) 0.044(3) 0.001(2) 0.005(2) 0.015(2)
C16' 0.053(4) 0.106(5) 0.077(5) 0.022(4) 0.014(4) -0.002(4)

loop_
_atom_type_symbol
_atom_type_description
_atom_type_scat_dispersion_real
_atom_type_scat_dispersion_imag
_atom_type_scat_source
C C 0.0033 0.0016 'International Tables Vol C Tables 4.2.6.8 and 6.1.1.4'
H H 0.0000 0.0000 'International Tables Vol C Tables 4.2.6.8 and 6.1.1.4'
N N 0.0061 0.0033 'International Tables Vol C Tables 4.2.6.8 and 6.1.1.4'
O O 0.0106 0.0060 'International Tables Vol C Tables 4.2.6.8 and 6.1.1.4'
F F 0.0171 0.0103 'International Tables Vol C Tables 4.2.6.8 and 6.1.1.4'

loop_
_geom_angle_atom_site_label_1
_geom_angle_atom_site_label_2
_geom_angle_atom_site_label_3
_geom_angle
C10 O1 H1 109.5
C12 O3 C13 115.2(3)
C8 N1 C9 117.6(3)
C2 C1 C6 118.2(4)
C2 C1 C7 121.5(4)
C6 C1 C7 120.3(4)
C3 C2 C1 121.0(4)
C3 C2 H2A 119.5
C1 C2 H2A 119.5
C2 C3 C4 119.6(4)
C2 C3 H3A 120.2
C4 C3 H3A 120.2
C5 C4 C3 120.7(4)
C5 C4 C16 120.9(5)
C3 C4 C16 118.4(5)
C4 C5 C6 118.9(4)
C4 C5 H5A 120.6
C6 C5 H5A 120.6
C5 C6 C1 121.5(4)
C5 C6 H6A 119.2
C1 C6 H6A 119.2
C11 C7 C8 116.6(4)
C11 C7 C1 120.2(4)
C8 C7 C1 123.2(3)
N1 C8 C7 125.2(4)
N1 C8 C15 112.8(4)
C7 C8 C15 122.1(4)
N1 C9 C10 122.1(3)
N1 C9 C12 117.8(4)
C10 C9 C12 120.0(4)
O1 C10 C9 124.3(4)
O1 C10 C11 116.4(4)
C9 C10 C11 119.3(4)
C7 C11 C10 119.1(4)
C7 C11 H11A 120.4
C10 C11 H11A 120.4
O2 C12 O3 124.4(4)
O2 C12 C9 122.7(4)
O3 C12 C9 113.0(4)
O3 C13 C14 107.9(3)
O3 C13 H13A 110.1
C14 C13 H13A 110.1
O3 C13 H13B 110.1
C14 C13 H13B 110.1
H13A C13 H13B 108.4
C13 C14 H14A 109.5
C13 C14 H14B 109.5
H14A C14 H14B 109.5
C13 C14 H14C 109.5
H14A C14 H14C 109.5
H14B C14 H14C 109.5
N2 C15 C8 178.0(4)
F1 C16 F2 110.3(13)
F3A C16 F2A 105.6(9)
F1 C16 F3 108.7(16)
F2 C16 F3 99.9(14)
F3A C16 F1A 107.0(10)
F2A C16 F1A 103.0(9)
F3 C16 F1A 140.4(9)
F1 C16 C4 116.4(10)
F2 C16 C4 111.9(8)
F3A C16 C4 115.2(8)
F2A C16 C4 114.0(7)
F3 C16 C4 108.4(10)
F1A C16 C4 111.0(6)
C10' O1' H1' 109.5
C12' O3' C13' 116.9(3)
C8' N1' C9' 117.6(3)
C6' C1' C2' 118.5(4)
C6' C1' C7' 123.2(4)
C2' C1' C7' 118.3(4)
C3' C2' C1' 121.0(4)
C3' C2' H2'A 119.5
C1' C2' H2'A 119.5
C2' C3' C4' 119.7(4)
C2' C3' H3'A 120.2
C4' C3' H3'A 120.2
C3' C4' C5' 120.7(4)
C3' C4' C16' 119.7(4)
C5' C4' C16' 119.6(4)
C4' C5' C6' 119.3(4)
C4' C5' H5'A 120.4
C6' C5' H5'A 120.4
C5' C6' C1' 120.7(4)
C5' C6' H6'A 119.6
C1' C6' H6'A 119.6
C11' C7' C8' 115.9(3)
C11' C7' C1' 119.7(3)
C8' C7' C1' 124.3(3)
N1' C8' C7' 124.8(3)
N1' C8' C15' 113.7(3)
C7' C8' C15' 121.5(4)
N1' C9' C10' 122.0(4)
N1' C9' C12' 118.6(4)
C10' C9' C12' 119.4(4)
O1' C10' C11' 118.0(3)
O1' C10' C9' 122.8(3)
C11' C10' C9' 119.2(4)
C10' C11' C7' 120.5(4)
C10' C11' H11' 119.7
C7' C11' H11' 119.7
O2' C12' O3' 125.6(4)
O2' C12' C9' 121.4(4)
O3' C12' C9' 113.0(4)
O3' C13' C14' 108.9(3)
O3' C13' H13C 109.9
C14' C13' H13C 109.9
O3' C13' H13D 109.9
C14' C13' H13D 109.9
H13C C13' H13D 108.3
C13' C14' H14D 109.5
C13' C14' H14E 109.5
H14D C14' H14E 109.5
C13' C14' H14F 109.5
H14D C14' H14F 109.5
H14E C14' H14F 109.5
N2' C15' C8' 178.0(4)
F1' C16' F2' 109.9(5)
F1' C16' F3' 105.1(5)
F2' C16' F3' 102.4(4)
F1' C16' C4' 114.5(4)
F2' C16' C4' 112.4(5)
F3' C16' C4' 111.6(5)

loop_
_geom_bond_atom_site_label_1
_geom_bond_atom_site_label_2
_geom_bond_distance
F1 C16 1.207(15)
F2 C16 1.266(16)
F3 C16 1.34(2)
F1A C16 1.358(11)
F2A C16 1.304(11)
F3A C16 1.282(13)
O1 C10 1.357(4)
O1 H1 0.8400
O2 C12 1.225(4)
O3 C12 1.328(4)
O3 C13 1.459(4)
N1 C8 1.326(4)
N1 C9 1.346(4)
N2 C15 1.139(4)
C1 C2 1.390(5)
C1 C6 1.395(5)
C1 C7 1.479(5)
C2 C3 1.382(4)
C2 H2A 0.9500
C3 C4 1.389(5)
C3 H3A 0.9500
C4 C5 1.383(5)
C4 C16 1.509(6)
C5 C6 1.387(4)
C5 H5A 0.9500
C6 H6A 0.9500
C7 C11 1.393(4)
C7 C8 1.401(5)
C8 C15 1.462(5)
C9 C10 1.392(5)
C9 C12 1.489(5)
C10 C11 1.397(4)
C11 H11A 0.9500
C13 C14 1.503(4)
C13 H13A 0.9900
C13 H13B 0.9900
C14 H14A 0.9800
C14 H14B 0.9800
C14 H14C 0.9800
F1' C16' 1.260(5)
F2' C16' 1.304(6)
F3' C16' 1.344(5)
O1' C10' 1.356(4)
O1' H1' 0.8400
O2' C12' 1.218(4)
O3' C12' 1.325(4)
O3' C13' 1.465(4)
N1' C8' 1.338(4)
N1' C9' 1.344(4)
N2' C15' 1.138(4)
C1' C6' 1.389(4)
C1' C2' 1.394(4)
C1' C7' 1.470(5)
C2' C3' 1.372(5)
C2' H2'A 0.9500
C3' C4' 1.376(5)
C3' H3'A 0.9500
C4' C5' 1.383(5)
C4' C16' 1.505(6)
C5' C6' 1.385(5)
C5' H5'A 0.9500
C6' H6'A 0.9500
C7' C11' 1.386(4)
C7' C8' 1.415(4)
C8' C15' 1.469(5)
C9' C10' 1.401(4)
C9' C12' 1.491(5)
C10' C11' 1.381(5)
C11' H11' 0.9500
C13' C14' 1.510(4)
C13' H13C 0.9900
C13' H13D 0.9900
C14' H14D 0.9800
C14' H14E 0.9800
C14' H14F 0.9800

loop_
_geom_torsion_atom_site_label_1
_geom_torsion_atom_site_label_2
_geom_torsion_atom_site_label_3
_geom_torsion_atom_site_label_4
_geom_torsion
C6 C1 C2 C3 -0.3(6)
C7 C1 C2 C3 178.3(3)
C1 C2 C3 C4 -0.2(6)
C2 C3 C4 C5 0.1(6)
C2 C3 C4 C16 -178.4(4)
C3 C4 C5 C6 0.5(6)
C16 C4 C5 C6 178.9(5)
C4 C5 C6 C1 -1.0(6)
C2 C1 C6 C5 0.9(6)
C7 C1 C6 C5 -177.8(3)
C2 C1 C7 C11 44.5(5)
C6 C1 C7 C11 -136.9(4)
C2 C1 C7 C8 -135.3(4)
C6 C1 C7 C8 43.3(6)
C9 N1 C8 C7 -0.7(6)
C9 N1 C8 C15 179.3(3)
C11 C7 C8 N1 1.6(6)
C1 C7 C8 N1 -178.6(3)
C11 C7 C8 C15 -178.4(3)
C1 C7 C8 C15 1.4(6)
C8 N1 C9 C10 -1.5(5)
C8 N1 C9 C12 179.4(3)
N1 C9 C10 O1 -177.8(3)
C12 C9 C10 O1 1.3(6)
N1 C9 C10 C11 2.6(6)
C12 C9 C10 C11 -178.2(3)
C8 C7 C11 C10 -0.4(5)
C1 C7 C11 C10 179.9(3)
O1 C10 C11 C7 178.8(3)
C9 C10 C11 C7 -1.6(6)
C13 O3 C12 O2 2.9(6)
C13 O3 C12 C9 -176.4(3)
N1 C9 C12 O2 175.2(3)
C10 C9 C12 O2 -4.0(6)
N1 C9 C12 O3 -5.5(5)
C10 C9 C12 O3 175.3(3)
C12 O3 C13 C14 179.7(3)
C5 C4 C16 F1 -146(3)
C3 C4 C16 F1 32(3)
C5 C4 C16 F2 -18(2)
C3 C4 C16 F2 160.2(18)
C5 C4 C16 F3A 152.6(14)
C3 C4 C16 F3A -28.9(16)
C5 C4 C16 F2A 30.3(13)
C3 C4 C16 F2A -151.2(11)
C5 C4 C16 F3 91(3)
C3 C4 C16 F3 -91(3)
C5 C4 C16 F1A -85.6(13)
C3 C4 C16 F1A 92.9(13)
C6' C1' C2' C3' -2.0(6)
C7' C1' C2' C3' 176.1(3)
C1' C2' C3' C4' -0.6(6)
C2' C3' C4' C5' 2.7(6)
C2' C3' C4' C16' -177.6(4)
C3' C4' C5' C6' -2.2(6)
C16' C4' C5' C6' 178.1(4)
C4' C5' C6' C1' -0.4(6)
C2' C1' C6' C5' 2.5(6)
C7' C1' C6' C5' -175.5(4)
C6' C1' C7' C11' 140.8(4)
C2' C1' C7' C11' -37.1(5)
C6' C1' C7' C8' -41.7(6)
C2' C1' C7' C8' 140.4(4)
C9' N1' C8' C7' 0.4(6)
C9' N1' C8' C15' -177.4(3)
C11' C7' C8' N1' 0.8(5)
C1' C7' C8' N1' -176.8(4)
C11' C7' C8' C15' 178.4(3)
C1' C7' C8' C15' 0.8(6)
C8' N1' C9' C10' -0.8(5)
C8' N1' C9' C12' 176.6(3)
N1' C9' C10' O1' 179.0(3)
C12' C9' C10' O1' 1.6(5)
N1' C9' C10' C11' 0.0(6)
C12' C9' C10' C11' -177.4(3)
O1' C10' C11' C7' -177.8(3)
C9' C10' C11' C7' 1.3(6)
C8' C7' C11' C10' -1.6(5)
C1' C7' C11' C10' 176.1(4)
C13' O3' C12' O2' 5.3(6)
C13' O3' C12' C9' -174.4(3)
N1' C9' C12' O2' -176.2(4)
C10' C9' C12' O2' 1.2(6)
N1' C9' C12' O3' 3.5(5)
C10' C9' C12' O3' -179.0(3)
C12' O3' C13' C14' 99.1(4)
C3' C4' C16' F1' 24.0(8)
C5' C4' C16' F1' -156.3(5)
C3' C4' C16' F2' -102.3(5)
C5' C4' C16' F2' 77.4(6)
C3' C4' C16' F3' 143.3(4)
C5' C4' C16' F3' -37.0(7)
